data_7035118
loop_
_publ_author_name
'Bhardwaj, Vimal K.'

_publ_section_title
;
 Potassium induced stitching of a flexible tripodal ligand into a
 bi-metallic two-dimensional coordination polymer for photo-degradation of
 organic dyes.
;
_journal_issue 19
_journal_name_full 'Dalton transactions (Cambridge, England : 2003)'
_journal_page_first 8801
_journal_page_last 8804
_journal_paper_doi 10.1039/c5dt01215e
_journal_volume 44
_journal_year 2015
_chemical_formula_moiety 'C27 H24 K N7 Ni O9, C2 H3 N'
_chemical_formula_sum 'C29 H27 K N8 Ni O9'
_chemical_formula_weight 729.40
_chemical_name_systematic
;
 ? 
;
_space_group_crystal_system triclinic
_space_group_IT_number 2
_space_group_name_Hall '-P 1'
_space_group_name_H-M_alt 'P -1'
_symmetry_space_group_name_Hall '-P 1'
_symmetry_space_group_name_H-M 'P -1'
_atom_sites_solution_hydrogens geom
_atom_sites_solution_primary iterative
_atom_sites_solution_secondary difmap
_audit_creation_date 2014-08-31
_audit_creation_method
;
Olex2 1.2
(compiled 2014.06.26 svn.r2951 for OlexSys, GUI svn.r4855)
;
_audit_update_record
;
2014-09-02 deposited with the CCDC.
2015-04-13 downloaded from the CCDC.
;
_cell_angle_alpha 105.1090(10)
_cell_angle_beta 93.3900(10)
_cell_angle_gamma 93.6440(10)
_cell_formula_units_Z 2
_cell_length_a 10.6994(4)
_cell_length_b 12.5806(5)
_cell_length_c 14.3433(5)
_cell_measurement_temperature 296(2)
_cell_volume 1854.42(12)
_computing_molecular_graphics 'Olex2 (Dolomanov et al., 2009)'
_computing_publication_material 'Olex2 (Dolomanov et al., 2009)'
_computing_structure_refinement 'XL (Sheldrick, 2008)'
_computing_structure_solution 'olex2.solve (Bourhis et al., 2013)'
_diffrn_ambient_temperature 296.15
_diffrn_measured_fraction_theta_full 0.997
_diffrn_measured_fraction_theta_max 0.997
_diffrn_radiation_monochromator graphite
_diffrn_radiation_type MoK\a
_diffrn_radiation_wavelength 0.71073
_diffrn_reflns_av_R_equivalents 0.0222
_diffrn_reflns_av_unetI/netI 0.0130
_diffrn_reflns_limit_h_max 13
_diffrn_reflns_limit_h_min -13
_diffrn_reflns_limit_k_max 16
_diffrn_reflns_limit_k_min -16
_diffrn_reflns_limit_l_max 18
_diffrn_reflns_limit_l_min -18
_diffrn_reflns_number 74033
_diffrn_reflns_theta_full 27.59
_diffrn_reflns_theta_max 27.59
_diffrn_reflns_theta_min 2.32
_diffrn_source 'fine-focus sealed tube'
_exptl_absorpt_coefficient_mu 0.692
_exptl_absorpt_correction_T_max 0.871
_exptl_absorpt_correction_T_min 0.779
_exptl_absorpt_correction_type multi-scan
_exptl_absorpt_process_details 'SADABS; (sheldrick, 2003)'
_exptl_crystal_colour 'clear reddish brown'
_exptl_crystal_colour_lustre clear
_exptl_crystal_colour_modifier reddish
_exptl_crystal_colour_primary brown
_exptl_crystal_density_diffrn 1.306
_exptl_crystal_density_method 'not measured'
_exptl_crystal_description block
_exptl_crystal_F_000 752
_exptl_crystal_size_max 0.4
_exptl_crystal_size_mid 0.3
_exptl_crystal_size_min 0.2
_refine_diff_density_max 0.422
_refine_diff_density_min -0.393
_refine_diff_density_rms 0.065
_refine_ls_extinction_method none
_refine_ls_goodness_of_fit_ref 1.119
_refine_ls_hydrogen_treatment constr
_refine_ls_matrix_type full
_refine_ls_number_parameters 434
_refine_ls_number_reflns 8571
_refine_ls_number_restraints 0
_refine_ls_restrained_S_all 1.119
_refine_ls_R_factor_all 0.0409
_refine_ls_R_factor_gt 0.0359
_refine_ls_shift/su_max 0.001
_refine_ls_shift/su_mean 0.000
_refine_ls_structure_factor_coef Fsqd
_refine_ls_weighting_details 'calc w=1/[\s^2^(Fo^2^)+(0.0810P)^2^+0.1970P] where P=(Fo^2^+2Fc^2^)/3'
_refine_ls_weighting_scheme calc
_refine_ls_wR_factor_gt 0.1159
_refine_ls_wR_factor_ref 0.1193
_reflns_number_gt 7550
_reflns_number_total 8571
_reflns_threshold_expression >2sigma(I)
_cod_data_source_file c5dt01215e2.cif
_cod_data_source_block vb19z1
_cod_depositor_comments 'Adding full bibliography for 7035118.cif.'
_cod_database_code 7035118
_olex2_refinement_description
;
1. Others
 Fixed Uiso: H20(0.051) H8A(0.047) H8B(0.047) H23(0.053) H5(0.046) H14(0.057)
 H3(0.054) H18A(0.06) H18B(0.06) H12(0.059) H2(0.053) H17A(0.054) H17B(0.054)
 H16(0.052) H11(0.056) H25(0.049) H7(0.042) H26A(0.058) H26B(0.058) H21(0.058)
 H9A(0.054) H9B(0.054) H27A(0.063) H27B(0.063) H1AA(0.212) H1AB(0.212)
 H1AC(0.212)
 Fixed X: H20(0.125) H8A(-0.0983) H8B(-0.1326) H23(-0.2385) H5(0.2724)
 H14(0.325) H3(0.6099) H18A(-0.0565) H18B(-0.058) H12(0.3784) H2(0.5159)
 H17A(0.1493) H17B(0.1254) H16(0.2214) H11(0.2732) H25(-0.2008) H7(0.0855)
 H26A(-0.2008) H26B(-0.0771) H21(-0.0129) H9A(-0.2192) H9B(-0.0855) H27A(-
 0.2408) H27B(-0.2642) H1AA(0.0246) H1AB(0.1009) H1AC(-0.0307)
 Fixed Y: H20(0.7852) H8A(0.4398) H8B(0.5606) H23(0.9098) H5(0.3343)
 H14(0.8542) H3(0.4917) H18A(0.4571) H18B(0.5818) H12(1.135) H2(0.6376)
 H17A(0.5366) H17B(0.4971) H16(0.6946) H11(1.0529) H25(0.8417) H7(0.4076)
 H26A(0.8039) H26B(0.7693) H21(0.8685) H9A(0.4392) H9B(0.4023) H27A(0.6321)
 H27B(0.6189) H1AA(0.9563) H1AB(0.9326) H1AC(0.9801)
 Fixed Z: H20(-0.0513) H8A(0.0746) H8B(0.1223) H23(0.087) H5(0.02) H14(0.5933)
 H3(0.1249) H18A(0.3911) H18B(0.4472) H12(0.5131) H2(0.2146) H17A(0.4331)
 H17B(0.3199) H16(0.4954) H11(0.3662) H25(0.2202) H7(0.0616) H26A(0.351)
 H26B(0.3956) H21(-0.1313) H9A(0.2055) H9B(0.2263) H27A(0.3842) H27B(0.2728)
 H1AA(0.6028) H1AB(0.6908) H1AC(0.7043)
;
_olex2_submission_special_instructions 'No special instructions were received'

loop_
_space_group_symop_id
_space_group_symop_operation_xyz
1 'x, y, z'
2 '-x, -y, -z'

loop_
_atom_site_label
_atom_site_type_symbol
_atom_site_fract_x
_atom_site_fract_y
_atom_site_fract_z
_atom_site_U_iso_or_equiv
_atom_site_adp_type
_atom_site_occupancy
_atom_site_calc_flag
_atom_site_refinement_flags_posn
C20 C 0.05188(17) 0.80872(14) -0.02322(12) 0.0427(4) Uani 1 d .
H20 H 0.1250 0.7852 -0.0513 0.051 Uiso 1 calc R
C8 C -0.08515(14) 0.50088(14) 0.13258(12) 0.0391(3) Uani 1 d .
H8A H -0.0983 0.4398 0.0746 0.047 Uiso 1 calc R
H8B H -0.1326 0.5606 0.1223 0.047 Uiso 1 calc R
C15 C 0.24766(15) 0.84055(14) 0.45854(11) 0.0400(3) Uani 1 d .
C19 C 0.02789(15) 0.79103(12) 0.06911(11) 0.0350(3) Uani 1 d .
C10 C 0.23074(15) 0.90010(13) 0.38679(11) 0.0376(3) Uani 1 d .
C23 C -0.16637(16) 0.88271(14) 0.05975(13) 0.0441(4) Uani 1 d .
H23 H -0.2385 0.9098 0.0870 0.053 Uiso 1 calc R
C5 C 0.31983(15) 0.39599(13) 0.05926(12) 0.0387(3) Uani 1 d .
H5 H 0.2724 0.3343 0.0200 0.046 Uiso 1 calc R
C14 C 0.31297(17) 0.89305(17) 0.54689(12) 0.0473(4) Uani 1 d .
H14 H 0.3250 0.8542 0.5933 0.057 Uiso 1 calc R
C3 C 0.52276(15) 0.49048(15) 0.12220(13) 0.0447(4) Uani 1 d .
H3 H 0.6099 0.4917 0.1249 0.054 Uiso 1 calc R
C18 C -0.03702(18) 0.53212(17) 0.38730(13) 0.0502(4) Uani 1 d .
H18A H -0.0565 0.4571 0.3911 0.060 Uiso 1 calc R
H18B H -0.0580 0.5818 0.4472 0.060 Uiso 1 calc R
C4 C 0.44890(16) 0.39923(13) 0.06363(12) 0.0406(3) Uani 1 d .
C12 C 0.34566(17) 1.06180(15) 0.49906(14) 0.0494(4) Uani 1 d .
H12 H 0.3784 1.1350 0.5131 0.059 Uiso 1 calc R
C6 C 0.25937(14) 0.48402(12) 0.11298(11) 0.0335(3) Uani 1 d .
C13 C 0.36028(16) 1.00210(16) 0.56686(13) 0.0482(4) Uani 1 d .
C22 C -0.13823(18) 0.89649(14) -0.02941(14) 0.0477(4) Uani 1 d .
C2 C 0.46612(15) 0.57749(14) 0.17522(13) 0.0439(4) Uani 1 d .
H2 H 0.5159 0.6376 0.2146 0.053 Uiso 1 calc R
C24 C -0.08664(15) 0.82810(13) 0.10916(12) 0.0374(3) Uani 1 d .
C17 C 0.10268(17) 0.54964(15) 0.37762(13) 0.0454(4) Uani 1 d .
H17A H 0.1493 0.5366 0.4331 0.054 Uiso 1 calc R
H17B H 0.1254 0.4971 0.3199 0.054 Uiso 1 calc R
C16 C 0.20126(16) 0.72549(15) 0.44471(12) 0.0437(4) Uani 1 d .
H16 H 0.2214 0.6946 0.4954 0.052 Uiso 1 calc R
C1 C 0.33314(14) 0.57969(12) 0.17254(11) 0.0332(3) Uani 1 d .
C11 C 0.28265(18) 1.01225(14) 0.41142(13) 0.0470(4) Uani 1 d .
H11 H 0.2732 1.0529 0.3662 0.056 Uiso 1 calc R
C25 C -0.12727(15) 0.81079(14) 0.19946(12) 0.0404(3) Uani 1 d .
H25 H -0.2008 0.8417 0.2202 0.049 Uiso 1 calc R
C7 C 0.12300(14) 0.47155(12) 0.10502(11) 0.0351(3) Uani 1 d .
H7 H 0.0855 0.4076 0.0616 0.042 Uiso 1 calc R
C26 C -0.13758(18) 0.75098(16) 0.33952(13) 0.0485(4) Uani 1 d .
H26A H -0.2008 0.8039 0.3510 0.058 Uiso 1 calc R
H26B H -0.0771 0.7693 0.3956 0.058 Uiso 1 calc R
C21 C -0.02986(19) 0.85916(15) -0.07098(13) 0.0481(4) Uani 1 d .
H21 H -0.0129 0.8685 -0.1313 0.058 Uiso 1 calc R
C9 C -0.13075(16) 0.46427(15) 0.21862(13) 0.0449(4) Uani 1 d .
H9A H -0.2192 0.4392 0.2055 0.054 Uiso 1 calc R
H9B H -0.0855 0.4023 0.2263 0.054 Uiso 1 calc R
C27 C -0.19987(17) 0.63459(18) 0.32620(14) 0.0522(4) Uani 1 d .
H27A H -0.2408 0.6321 0.3842 0.063 Uiso 1 calc R
H27B H -0.2642 0.6189 0.2728 0.063 Uiso 1 calc R
N2 N 0.04884(12) 0.53827(11) 0.15079(9) 0.0340(3) Uani 1 d .
N4 N -0.07384(13) 0.75824(11) 0.25347(9) 0.0381(3) Uani 1 d .
N3 N 0.13650(13) 0.66230(12) 0.37155(10) 0.0386(3) Uani 1 d .
N1 N -0.11375(14) 0.55085(13) 0.30742(11) 0.0456(3) Uani 1 d .
N5 N 0.50887(15) 0.30989(12) 0.00541(12) 0.0485(4) Uani 1 d .
N6 N 0.42771(16) 1.05335(17) 0.65872(13) 0.0608(5) Uani 1 d .
N7 N -0.22133(18) 0.95323(14) -0.07817(14) 0.0601(5) Uani 1 d .
O1 O 0.28598(10) 0.66565(9) 0.22024(8) 0.0369(2) Uani 1 d .
O3 O 0.10677(10) 0.74312(9) 0.10977(8) 0.0380(2) Uani 1 d .
O2 O 0.17409(11) 0.85847(9) 0.30335(8) 0.0395(2) Uani 1 d .
O5 O 0.44463(14) 0.23395(12) -0.05295(12) 0.0669(4) Uani 1 d .
O8 O -0.31005(17) 0.99580(16) -0.03657(15) 0.0813(5) Uani 1 d .
O4 O 0.62439(13) 0.31096(12) 0.01383(12) 0.0627(4) Uani 1 d .
O6 O 0.4475(2) 0.99858(18) 0.71597(12) 0.0907(6) Uani 1 d .
O9 O -0.20000(19) 0.96050(15) -0.15960(13) 0.0795(5) Uani 1 d .
O7 O 0.46604(17) 1.15107(14) 0.67727(13) 0.0799(5) Uani 1 d .
K1 K 0.34571(3) 0.85338(3) 0.16307(3) 0.04047(10) Uani 1 d .
Ni1 Ni 0.104025(16) 0.698843(15) 0.237338(12) 0.03186(8) Uani 1 d .
C1A C 0.0183(4) 0.9318(4) 0.6604(4) 0.1410(16) Uani 1 d .
H1AA H 0.0246 0.9563 0.6028 0.212 Uiso 1 calc GR
H1AB H 0.1009 0.9326 0.6908 0.212 Uiso 1 calc GR
H1AC H -0.0307 0.9801 0.7043 0.212 Uiso 1 calc GR
C1B C -0.0412(5) 0.8213(4) 0.6357(3) 0.1352(16) Uani 1 d .
N9 N -0.0914(8) 0.7348(4) 0.6140(5) 0.249(4) Uani 1 d .

loop_
_atom_site_aniso_label
_atom_site_aniso_U_11
_atom_site_aniso_U_22
_atom_site_aniso_U_33
_atom_site_aniso_U_23
_atom_site_aniso_U_13
_atom_site_aniso_U_12
C20 0.0502(9) 0.0403(8) 0.0347(8) 0.0071(6) -0.0029(7) -0.0011(7)
C8 0.0296(7) 0.0462(9) 0.0359(8) 0.0034(6) -0.0048(6) 0.0005(6)
C15 0.0360(8) 0.0463(9) 0.0323(8) 0.0016(6) -0.0009(6) 0.0030(6)
C19 0.0387(8) 0.0302(7) 0.0315(7) 0.0034(6) -0.0073(6) -0.0009(6)
C10 0.0360(8) 0.0389(8) 0.0326(7) -0.0013(6) 0.0030(6) 0.0085(6)
C23 0.0398(8) 0.0357(8) 0.0541(10) 0.0108(7) -0.0103(7) 0.0004(6)
C5 0.0394(8) 0.0329(7) 0.0399(8) 0.0031(6) 0.0032(6) 0.0001(6)
C14 0.0412(9) 0.0608(11) 0.0348(8) 0.0053(8) -0.0019(7) 0.0026(8)
C3 0.0309(8) 0.0458(9) 0.0524(10) 0.0045(7) -0.0030(7) 0.0080(7)
C18 0.0535(10) 0.0601(11) 0.0407(9) 0.0230(8) -0.0015(8) -0.0039(8)
C4 0.0391(8) 0.0356(8) 0.0452(9) 0.0053(7) 0.0060(7) 0.0086(6)
C12 0.0451(9) 0.0410(9) 0.0514(10) -0.0070(8) 0.0039(8) 0.0034(7)
C6 0.0324(7) 0.0321(7) 0.0334(7) 0.0047(6) -0.0009(6) 0.0024(6)
C13 0.0362(8) 0.0569(10) 0.0388(9) -0.0089(8) -0.0010(7) 0.0029(7)
C22 0.0519(10) 0.0378(8) 0.0524(10) 0.0177(7) -0.0199(8) -0.0052(7)
C2 0.0312(8) 0.0408(8) 0.0509(9) -0.0001(7) -0.0107(7) 0.0030(6)
C24 0.0349(7) 0.0338(7) 0.0400(8) 0.0065(6) -0.0075(6) 0.0011(6)
C17 0.0498(9) 0.0475(9) 0.0404(9) 0.0182(7) -0.0090(7) -0.0003(7)
C16 0.0436(9) 0.0534(10) 0.0339(8) 0.0128(7) -0.0034(7) 0.0042(7)
C1 0.0323(7) 0.0328(7) 0.0327(7) 0.0065(6) -0.0038(6) 0.0050(6)
C11 0.0522(10) 0.0380(8) 0.0447(9) 0.0000(7) 0.0025(7) 0.0065(7)
C25 0.0339(8) 0.0414(8) 0.0424(9) 0.0037(7) 0.0011(6) 0.0096(6)
C7 0.0344(7) 0.0342(7) 0.0326(7) 0.0038(6) -0.0028(6) -0.0018(6)
C26 0.0482(10) 0.0600(11) 0.0384(9) 0.0099(8) 0.0119(7) 0.0180(8)
C21 0.0607(11) 0.0423(9) 0.0404(9) 0.0150(7) -0.0106(8) -0.0065(8)
C9 0.0345(8) 0.0499(9) 0.0485(9) 0.0126(8) -0.0020(7) -0.0042(7)
C27 0.0399(9) 0.0712(12) 0.0475(10) 0.0166(9) 0.0126(7) 0.0074(8)
N2 0.0303(6) 0.0383(7) 0.0310(6) 0.0067(5) -0.0043(5) 0.0012(5)
N4 0.0379(7) 0.0412(7) 0.0328(6) 0.0046(5) 0.0021(5) 0.0084(6)
N3 0.0385(7) 0.0431(7) 0.0338(7) 0.0109(6) -0.0033(5) 0.0033(5)
N1 0.0440(8) 0.0554(9) 0.0371(7) 0.0123(6) -0.0018(6) 0.0064(6)
N5 0.0465(8) 0.0407(8) 0.0551(9) 0.0039(7) 0.0138(7) 0.0083(6)
N6 0.0476(9) 0.0713(12) 0.0479(9) -0.0086(8) -0.0044(7) -0.0009(8)
N7 0.0595(11) 0.0498(9) 0.0729(12) 0.0276(8) -0.0218(9) -0.0037(8)
O1 0.0319(5) 0.0323(5) 0.0403(6) -0.0003(4) -0.0052(4) 0.0051(4)
O3 0.0368(6) 0.0451(6) 0.0310(5) 0.0079(4) -0.0013(4) 0.0085(5)
O2 0.0482(6) 0.0341(5) 0.0322(5) 0.0023(4) -0.0036(5) 0.0073(5)
O5 0.0531(8) 0.0472(8) 0.0837(11) -0.0148(7) 0.0209(8) 0.0003(6)
O8 0.0626(10) 0.0914(12) 0.1067(14) 0.0568(11) -0.0095(10) 0.0179(9)
O4 0.0423(7) 0.0629(9) 0.0759(10) 0.0013(7) 0.0105(7) 0.0187(6)
O6 0.1053(14) 0.1021(14) 0.0499(9) 0.0107(9) -0.0294(9) -0.0299(11)
O9 0.1022(13) 0.0787(11) 0.0669(10) 0.0394(9) -0.0193(9) 0.0160(9)
O7 0.0739(10) 0.0678(10) 0.0709(10) -0.0217(8) -0.0212(8) -0.0032(8)
K1 0.03913(19) 0.03791(18) 0.04097(19) 0.00502(14) -0.00158(14) 0.00508(14)
Ni1 0.03209(12) 0.03377(12) 0.02717(12) 0.00394(8) -0.00319(8) 0.00619(8)
C1A 0.126(3) 0.112(3) 0.181(5) 0.019(3) 0.039(3) 0.036(3)
C1B 0.192(5) 0.099(3) 0.111(3) 0.008(2) 0.018(3) 0.056(3)
N9 0.420(11) 0.083(3) 0.210(6) -0.017(3) 0.004(6) 0.027(4)

loop_
_atom_type_symbol
_atom_type_description
_atom_type_scat_dispersion_real
_atom_type_scat_dispersion_imag
_atom_type_scat_source
C C 0.0033 0.0016 'International Tables Vol C Tables 4.2.6.8 and 6.1.1.4'
H H 0.0000 0.0000 'International Tables Vol C Tables 4.2.6.8 and 6.1.1.4'
K K 0.2009 0.2494 'International Tables Vol C Tables 4.2.6.8 and 6.1.1.4'
N N 0.0061 0.0033 'International Tables Vol C Tables 4.2.6.8 and 6.1.1.4'
Ni Ni 0.3393 1.1124 'International Tables Vol C Tables 4.2.6.8 and 6.1.1.4'
O O 0.0106 0.0060 'International Tables Vol C Tables 4.2.6.8 and 6.1.1.4'

loop_
_geom_angle_atom_site_label_1
_geom_angle_atom_site_label_2
_geom_angle_atom_site_label_3
_geom_angle
_geom_angle_site_symmetry_1
_geom_angle_site_symmetry_3
C21 C20 C19 121.64(17) . .
N2 C8 C9 109.77(13) . .
C10 C15 C16 123.90(14) . .
C14 C15 C10 119.37(16) . .
C14 C15 C16 116.72(16) . .
C20 C19 C24 117.11(14) . .
O3 C19 C20 118.85(15) . .
O3 C19 C24 124.04(14) . .
C15 C10 K1 128.95(10) . .
C11 C10 C15 117.03(15) . .
C11 C10 K1 90.65(10) . .
O2 C10 C15 123.85(15) . .
O2 C10 C11 119.12(15) . .
O2 C10 K1 50.54(8) . .
C22 C23 C24 120.23(17) . .
C4 C5 C6 120.79(14) . .
C13 C14 C15 120.97(18) . .
C2 C3 C4 119.43(15) . .
N1 C18 C17 113.00(14) . .
C5 C4 C3 120.95(15) . .
C5 C4 N5 119.85(15) . .
C3 C4 N5 119.17(15) . .
C11 C12 C13 119.31(17) . .
C5 C6 C1 119.39(14) . .
C5 C6 C7 116.55(13) . .
C1 C6 C7 124.06(13) . .
C14 C13 C12 121.05(16) . .
C14 C13 N6 119.37(19) . .
C12 C13 N6 119.57(18) . .
C23 C22 C21 121.25(16) . .
C23 C22 N7 119.02(18) . .
C21 C22 N7 119.71(18) . .
C3 C2 C1 122.20(15) . .
C19 C24 C25 123.54(14) . .
C23 C24 C19 119.75(15) . .
C23 C24 C25 116.70(15) . .
N3 C17 C18 110.88(15) . .
N3 C16 C15 127.77(16) . .
C6 C1 K1 130.25(10) . .
C2 C1 C6 117.22(13) . .
C2 C1 K1 92.83(10) . .
O1 C1 C6 123.57(13) . .
O1 C1 C2 119.18(13) . .
O1 C1 K1 45.83(8) . .
C12 C11 C10 122.26(18) . .
N4 C25 C24 127.60(15) . .
N2 C7 C6 127.41(14) . .
N4 C26 C27 110.70(14) . .
C20 C21 C22 119.94(17) . .
N1 C9 C8 112.79(14) . .
N1 C27 C26 113.36(15) . .
C8 N2 Ni1 119.41(10) . .
C7 N2 C8 115.52(13) . .
C7 N2 Ni1 124.81(10) . .
C25 N4 C26 116.10(14) . .
C25 N4 Ni1 125.29(11) . .
C26 N4 Ni1 118.23(11) . .
C17 N3 Ni1 118.52(10) . .
C16 N3 C17 115.93(14) . .
C16 N3 Ni1 124.61(12) . .
C9 N1 C18 117.99(15) . .
C27 N1 C18 119.38(15) . .
C27 N1 C9 119.66(15) . .
C4 N5 K1 165.66(12) . 2_665
O5 N5 C4 119.52(15) . .
O5 N5 O4 121.26(15) . .
O5 N5 K1 62.73(9) . 2_665
O4 N5 C4 119.22(15) . .
O4 N5 K1 60.32(9) . 2_665
C13 N6 K1 163.55(12) . 2_676
O6 N6 C13 119.48(19) . .
O6 N6 O7 121.40(18) . .
O6 N6 K1 61.31(11) . 2_676
O7 N6 C13 119.1(2) . .
O7 N6 K1 62.38(11) . 2_676
C22 N7 K1 162.39(12) . 2_575
O8 N7 C22 119.25(19) . .
O8 N7 K1 63.67(10) . 2_575
O9 N7 C22 119.1(2) . .
O9 N7 O8 121.64(18) . .
O9 N7 K1 60.38(11) . 2_575
C1 O1 K1 114.76(10) . .
C1 O1 Ni1 130.88(10) . .
Ni1 O1 K1 93.59(4) . .
C19 O3 K1 116.39(10) . .
C19 O3 Ni1 130.60(10) . .
Ni1 O3 K1 91.82(4) . .
C10 O2 K1 108.86(10) . .
C10 O2 Ni1 130.35(11) . .
Ni1 O2 K1 91.67(4) . .
N5 O5 K1 95.29(10) . 2_665
N7 O8 K1 94.60(12) . 2_575
N5 O4 K1 97.79(11) . 2_665
N6 O6 K1 97.44(13) . 2_676
N7 O9 K1 98.04(14) . 2_575
N6 O7 K1 96.19(14) . 2_676
N5 K1 N6 102.66(4) 2_665 2_676
N5 K1 N7 110.17(5) 2_665 2_575
N7 K1 N6 114.83(5) 2_575 2_676
O1 K1 N5 84.84(4) . 2_665
O1 K1 N6 93.20(5) . 2_676
O1 K1 N7 142.94(4) . 2_575
O1 K1 O3 60.62(3) . .
O1 K1 O2 60.41(3) . .
O1 K1 O5 95.34(4) . 2_665
O1 K1 O8 153.05(4) . 2_575
O1 K1 O4 80.29(4) . 2_665
O1 K1 O6 114.45(5) . 2_676
O1 K1 O9 130.43(5) . 2_575
O1 K1 O7 72.66(4) . 2_676
O3 K1 N5 96.62(4) . 2_665
O3 K1 N6 145.91(4) . 2_676
O3 K1 N7 83.56(4) . 2_575
O3 K1 O5 118.58(4) . 2_665
O3 K1 O8 93.89(4) . 2_575
O3 K1 O4 75.70(4) . 2_665
O3 K1 O6 159.14(5) . 2_676
O3 K1 O9 80.14(5) . 2_575
O3 K1 O7 130.53(5) . 2_676
O2 K1 N5 144.18(4) . 2_665
O2 K1 N6 88.62(4) . 2_676
O2 K1 N7 94.91(5) . 2_575
O2 K1 O3 60.23(3) . .
O2 K1 O5 153.87(4) . 2_665
O2 K1 O8 116.61(5) . 2_575
O2 K1 O4 130.86(4) . 2_665
O2 K1 O6 99.24(5) . 2_676
O2 K1 O9 74.67(5) . 2_575
O2 K1 O7 83.84(5) . 2_676
O5 K1 N5 21.98(4) 2_665 2_665
O5 K1 N6 82.84(5) 2_665 2_676
O5 K1 N7 111.10(5) 2_665 2_575
O5 K1 O8 89.37(6) 2_665 2_575
O5 K1 O6 81.31(6) 2_665 2_676
O5 K1 O7 79.21(5) 2_665 2_676
O8 K1 N5 90.04(5) 2_575 2_665
O8 K1 N6 113.73(6) 2_575 2_676
O8 K1 N7 21.73(5) 2_575 2_575
O4 K1 N5 21.89(4) 2_665 2_665
O4 K1 N6 124.08(4) 2_665 2_676
O4 K1 N7 101.00(5) 2_665 2_575
O4 K1 O5 43.48(4) 2_665 2_665
O4 K1 O8 85.14(6) 2_665 2_575
O4 K1 O6 124.68(5) 2_665 2_676
O4 K1 O9 120.03(5) 2_665 2_575
O4 K1 O7 112.93(5) 2_665 2_676
O6 K1 N5 103.23(6) 2_676 2_665
O6 K1 N6 21.25(5) 2_676 2_676
O6 K1 N7 95.43(6) 2_676 2_575
O6 K1 O8 92.48(6) 2_676 2_575
O6 K1 O7 42.19(6) 2_676 2_676
O9 K1 N5 131.61(5) 2_575 2_665
O9 K1 N6 106.22(5) 2_575 2_676
O9 K1 N7 21.58(5) 2_575 2_575
O9 K1 O5 131.44(5) 2_575 2_665
O9 K1 O8 42.79(6) 2_575 2_575
O9 K1 O6 91.25(6) 2_575 2_676
O9 K1 O7 124.35(5) 2_575 2_676
O7 K1 N5 94.41(5) 2_676 2_665
O7 K1 N6 21.43(5) 2_676 2_676
O7 K1 N7 135.94(5) 2_676 2_575
O7 K1 O8 134.21(6) 2_676 2_575
N2 Ni1 N3 98.84(5) . .
N2 Ni1 K1 118.29(4) . .
N4 Ni1 N2 98.59(5) . .
N4 Ni1 N3 100.01(5) . .
N4 Ni1 K1 119.90(4) . .
N3 Ni1 K1 117.21(4) . .
O1 Ni1 N2 88.62(5) . .
O1 Ni1 N4 170.87(5) . .
O1 Ni1 N3 84.29(5) . .
O1 Ni1 O3 86.52(4) . .
O1 Ni1 O2 85.97(4) . .
O1 Ni1 K1 51.18(3) . .
O3 Ni1 N2 85.89(5) . .
O3 Ni1 N4 88.40(5) . .
O3 Ni1 N3 169.55(5) . .
O3 Ni1 O2 86.22(5) . .
O3 Ni1 K1 52.59(3) . .
O2 Ni1 N2 170.69(5) . .
O2 Ni1 N4 86.12(5) . .
O2 Ni1 N3 88.17(5) . .
O2 Ni1 K1 52.59(3) . .
N9 C1B C1A 177.7(6) . .

loop_
_geom_bond_atom_site_label_1
_geom_bond_atom_site_label_2
_geom_bond_distance
_geom_bond_site_symmetry_2
C20 C19 1.434(2) .
C20 C21 1.365(3) .
C8 C9 1.521(2) .
C8 N2 1.4665(19) .
C15 C10 1.432(2) .
C15 C14 1.389(2) .
C15 C16 1.459(2) .
C19 C24 1.437(2) .
C19 O3 1.2671(18) .
C10 C11 1.429(2) .
C10 O2 1.2732(18) .
C10 K1 3.4250(16) .
C23 C22 1.382(3) .
C23 C24 1.400(2) .
C5 C4 1.376(2) .
C5 C6 1.394(2) .
C14 C13 1.382(3) .
C3 C4 1.397(2) .
C3 C2 1.360(2) .
C18 C17 1.517(3) .
C18 N1 1.448(2) .
C4 N5 1.428(2) .
C12 C13 1.383(3) .
C12 C11 1.364(3) .
C6 C1 1.437(2) .
C6 C7 1.452(2) .
C13 N6 1.435(2) .
C22 C21 1.388(3) .
C22 N7 1.434(2) .
C2 C1 1.423(2) .
C24 C25 1.454(2) .
C17 N3 1.466(2) .
C16 N3 1.274(2) .
C1 O1 1.2715(18) .
C1 K1 3.4755(15) .
C25 N4 1.275(2) .
C7 N2 1.274(2) .
C26 C27 1.530(3) .
C26 N4 1.465(2) .
C9 N1 1.437(2) .
C27 N1 1.427(2) .
N2 Ni1 2.1036(13) .
N4 Ni1 2.0920(13) .
N3 Ni1 2.1071(13) .
N5 O5 1.232(2) .
N5 O4 1.234(2) .
N5 K1 3.2777(15) 2_665
N6 O6 1.219(3) .
N6 O7 1.226(3) .
N6 K1 3.3360(17) 2_676
N7 O8 1.228(3) .
N7 O9 1.228(3) .
N7 K1 3.3073(17) 2_575
O1 K1 2.7455(12) .
O1 Ni1 2.0325(11) .
O3 K1 2.7946(12) .
O3 Ni1 2.0481(11) .
O2 K1 2.7944(12) .
O2 Ni1 2.0555(11) .
O5 K1 2.9259(14) 2_665
O8 K1 2.9738(16) 2_575
O4 K1 2.8741(15) 2_665
O6 K1 2.9513(17) 2_676
O9 K1 2.9038(17) 2_575
O7 K1 2.9732(18) 2_676
K1 N5 3.2777(15) 2_665
K1 N6 3.3360(17) 2_676
K1 N7 3.3073(17) 2_575
K1 O5 2.9259(14) 2_665
K1 O8 2.9737(17) 2_575
K1 O4 2.8741(15) 2_665
K1 O6 2.9512(17) 2_676
K1 O9 2.9037(17) 2_575
K1 O7 2.9732(18) 2_676
C1A C1B 1.437(7) .
C1B N9 1.140(7) .

loop_
_smtbx_masks_void_nr
_smtbx_masks_void_average_x
_smtbx_masks_void_average_y
_smtbx_masks_void_average_z
_smtbx_masks_void_volume
_smtbx_masks_void_count_electrons
1 0.500 0.500 0.500 414.9 13.9
